data_7247026
loop_
_publ_author_name
'Faraonov, Maxim A.'
'Yudanova, Evgeniya I.'
'Kuzmin, Alexey V.'
'Khasanov, Salavat S.'
'Troyanov, Sergey I.'
'Otsuka, Akihiro'
'Yamochi, Hideki'
'Kitagawa, Hiroshi'
'Konarev, Dmitri V.'

_publ_section_title
;
 Synthesis, structure and properties of coordination complexes of tin(ii)
 phthalocyanine and naphthalocyanine with transition metal fragments
;
_journal_issue 33
_journal_name_full CrystEngComm
_journal_page_first 4620
_journal_page_last 4637
_journal_paper_doi 10.1039/D3CE00564J
_journal_volume 25
_journal_year 2023
_chemical_formula_structural 'Cs0.82 Fe1.62 Se2'
_chemical_formula_sum 'Cs0.82 Fe1.62 Se2'
_chemical_name_common 'Cesium iron selenide (0.82/1.62/2)'
_chemical_name_structure_type ThCr2Si2#BaZn2P2
_space_group_IT_number 139
_space_group_name_Hall '-I 4 2'
_space_group_name_H-M_alt 'I 4/m m m'
_audit_creation_date 2023-02-01
_audit_update_record
;
2023-06-26 deposited with the CCDC.	2023-07-13 downloaded from the CCDC.
;
_cell_angle_alpha 90.
_cell_angle_beta 90.
_cell_angle_gamma 90.
_cell_formula_units_Z 2
_cell_length_a 3.9472(2)
_cell_length_b 3.9472(2)
_cell_length_c 15.2401(1)
_cell_volume 237.447(17)
_diffrn_ambient_temperature 30.
_exptl_crystal_density_diffrn 5.
_cod_data_source_file d3ce00564j2.cif
_cod_data_source_block 117419
_cod_depositor_comments 'Adding full bibliography for 7247026--7247038.cif.'
_cod_original_cell_volume 237.45
_cod_database_code 7247026

loop_
_space_group_symop_id
_space_group_symop_operation_xyz
1 'y, x, -z'
2 '-y, -x, -z'
3 '-y, x, -z'
4 'y, -x, -z'
5 '-x, y, -z'
6 'x, -y, -z'
7 'x, y, -z'
8 '-x, -y, -z'
9 '-y, -x, z'
10 'y, x, z'
11 'y, -x, z'
12 '-y, x, z'
13 'x, -y, z'
14 '-x, y, z'
15 '-x, -y, z'
16 'x, y, z'
17 'y+1/2, x+1/2, -z+1/2'
18 '-y+1/2, -x+1/2, -z+1/2'
19 '-y+1/2, x+1/2, -z+1/2'
20 'y+1/2, -x+1/2, -z+1/2'
21 '-x+1/2, y+1/2, -z+1/2'
22 'x+1/2, -y+1/2, -z+1/2'
23 'x+1/2, y+1/2, -z+1/2'
24 '-x+1/2, -y+1/2, -z+1/2'
25 '-y+1/2, -x+1/2, z+1/2'
26 'y+1/2, x+1/2, z+1/2'
27 'y+1/2, -x+1/2, z+1/2'
28 '-y+1/2, x+1/2, z+1/2'
29 'x+1/2, -y+1/2, z+1/2'
30 '-x+1/2, y+1/2, z+1/2'
31 '-x+1/2, -y+1/2, z+1/2'
32 'x+1/2, y+1/2, z+1/2'

loop_
_atom_site_aniso_label
_atom_site_aniso_type_symbol
_atom_site_aniso_U_11
_atom_site_aniso_U_22
_atom_site_aniso_U_33
_atom_site_aniso_U_12
_atom_site_aniso_U_13
_atom_site_aniso_U_23
Cs1 Cs1+ 0.036(3) 0.036(3) 0.007(3) 0. 0. 0.
Fe1 Fe2+ 0.0100(6) 0.0100(6) 0.0033(8) 0. 0. 0.
Se1 Se2- 0.0116(6) 0.0116(6) 0.0093(8) 0. 0. 0.

loop_
_atom_site_label
_atom_site_type_symbol
_atom_site_symmetry_multiplicity
_atom_site_Wyckoff_symbol
_atom_site_fract_x
_atom_site_fract_y
_atom_site_fract_z
_atom_site_B_iso_or_equiv
_atom_site_occupancy
Cs1 Cs1+ 2 b 0.5 0.5 0 . 0.82(6)
Fe1 Fe2+ 4 d 0.5 0 0.25 . 0.81(1)
Se1 Se2- 4 e 0 0 0.1540(3) . 1.

loop_
_atom_type_symbol
_atom_type_oxidation_number
Cs1+ 1
Fe2+ 2
Se2- -2
